data_1519466
loop_
_publ_author_name
'Warriner, C. N.'
'Denuault, G.'
'Gale, Phil A.'
'Horton, Peter N.'
'Light, Mark E.'
'Coles, Simon J.'
'Hursthouse, Michael B.'

_publ_section_title
;
 2-(N-Ferrocenylcarbamoyl)-3,4-diphenylpyrrole-5-carboxylic acid
;
_journal_name_full 'Crystal Structure Report Archive'
_journal_page_first 26
_journal_year 2002
_chemical_formula_sum 'C30 H27 Cl3 Fe N2 O5'
_chemical_formula_weight 657.74
_space_group_IT_number 2
_symmetry_cell_setting triclinic
_symmetry_space_group_name_Hall '-P 1'
_symmetry_space_group_name_H-M 'P -1'
_atom_sites_solution_hydrogens geom
_atom_sites_solution_primary direct
_atom_sites_solution_secondary difmap
_cell_angle_alpha 102.233(2)
_cell_angle_beta 95.688(2)
_cell_angle_gamma 92.374(3)
_cell_formula_units_Z 2
_cell_length_a 11.0968(4)
_cell_length_b 11.1517(4)
_cell_length_c 11.9917(5)
_cell_measurement_reflns_used 41356
_cell_measurement_temperature 120(2)
_cell_measurement_theta_max 27.48
_cell_measurement_theta_min 2.91
_cell_volume 1440.14(10)
_computing_cell_refinement 'DENZO & COLLECT'
_computing_data_collection 'DENZO (Otwinowski & Minor, 1997) & COLLECT (Hooft, 1998)'
_computing_data_reduction 'DENZO & COLLECT'
_computing_structure_refinement 'SHELXL-97 (Sheldrick, 1997)'
_computing_structure_solution 'SHELXS-97 (Sheldrick, 1990)'
_diffrn_ambient_temperature 120(2)
_diffrn_detector_area_resol_mean 9.091
_diffrn_measured_fraction_theta_full 0.974
_diffrn_measured_fraction_theta_max 0.974
_diffrn_measurement_device_type 'Bruker-Nonius KappaCCD'
_diffrn_measurement_method '\F & \w scans'
_diffrn_radiation_monochromator graphite
_diffrn_radiation_source 'Bruker-Nonius FR591 rotating anode'
_diffrn_radiation_type MoK\a
_diffrn_radiation_wavelength 0.71073
_diffrn_reflns_av_R_equivalents 0.0476
_diffrn_reflns_av_sigmaI/netI 0.0492
_diffrn_reflns_limit_h_max 14
_diffrn_reflns_limit_h_min -14
_diffrn_reflns_limit_k_max 14
_diffrn_reflns_limit_k_min -14
_diffrn_reflns_limit_l_max 15
_diffrn_reflns_limit_l_min -15
_diffrn_reflns_number 21381
_diffrn_reflns_theta_full 27.48
_diffrn_reflns_theta_max 27.48
_diffrn_reflns_theta_min 2.97
_exptl_absorpt_coefficient_mu 0.845
_exptl_absorpt_correction_T_max 0.9510
_exptl_absorpt_correction_T_min 0.8766
_exptl_absorpt_correction_type multi-scan
_exptl_absorpt_process_details 'SORTAV Blessing (1997)'
_exptl_crystal_colour orange
_exptl_crystal_density_diffrn 1.517
_exptl_crystal_density_method 'not measured'
_exptl_crystal_description block
_exptl_crystal_F_000 676
_exptl_crystal_size_max 0.16
_exptl_crystal_size_mid 0.12
_exptl_crystal_size_min 0.06
_refine_diff_density_max 1.553
_refine_diff_density_min -0.584
_refine_diff_density_rms 0.094
_refine_ls_extinction_coef 0.0000(12)
_refine_ls_extinction_expression Fc^*^=kFc[1+0.001xFc^2^\l^3^/sin(2\q)]^-1/4^
_refine_ls_extinction_method SHELXL
_refine_ls_goodness_of_fit_ref 1.029
_refine_ls_hydrogen_treatment mixed
_refine_ls_matrix_type full
_refine_ls_number_parameters 382
_refine_ls_number_reflns 6433
_refine_ls_number_restraints 6
_refine_ls_restrained_S_all 1.043
_refine_ls_R_factor_all 0.0746
_refine_ls_R_factor_gt 0.0551
_refine_ls_shift/su_max 3.778
_refine_ls_shift/su_mean 0.015
_refine_ls_structure_factor_coef Fsqd
_refine_ls_weighting_details 'calc w=1/[\s^2^(Fo^2^)+(0.0799P)^2^+2.0596P] where P=(Fo^2^+2Fc^2^)/3'
_refine_ls_weighting_scheme calc
_refine_ls_wR_factor_gt 0.1407
_refine_ls_wR_factor_ref 0.1542
_reflns_number_gt 5023
_reflns_number_total 6433
_reflns_threshold_expression >2sigma(I)
_cod_data_source_file eCrystal-26.cif
_cod_data_source_block 02sot077
_cod_depositor_comments
;
Citation :
Warriner, C. N. and Denuault, G. and Gale, Phil A. and 
Horton, Peter N. and Light, Mark E. and Coles, Simon J. and 
Hursthouse, Michael B. (2002) 
University of Southampton, Crystal Structure Report Archive. 
(doi:10.5258/ecrystals/26)

More at:
http://ecrystals.chem.soton.ac.uk/26/

The following automatic conversions were performed:

'_symmetry_cell_setting' value 'Triclinic' changed to 'triclinic'
according to the built-in table from CIF Core dictionary named
'cif_core.dic' version 2.4.1 from 2010-06-29.

Automatic conversion script
Id: cif_fix_values 3105 2015-03-04 15:46:00Z robertas 
;
_cod_original_cell_volume 1440.14(9)
_cod_original_sg_symbol_H-M P-1
_cod_database_code 1519466

loop_
_symmetry_equiv_pos_as_xyz
'x, y, z'
'-x, -y, -z'

loop_
_atom_site_label
_atom_site_type_symbol
_atom_site_fract_x
_atom_site_fract_y
_atom_site_fract_z
_atom_site_U_iso_or_equiv
_atom_site_adp_type
_atom_site_occupancy
_atom_site_symmetry_multiplicity
_atom_site_calc_flag
_atom_site_refinement_flags
_atom_site_disorder_assembly
_atom_site_disorder_group
O5 O 1.6202(2) 0.3446(2) 0.49915(18) 0.0286(5) Uani 1 1 d . . .
O4 O 1.5619(2) 0.5641(2) 0.6375(2) 0.0351(6) Uani 1 1 d . . .
H4 H 1.6033 0.5032 0.6183 0.053 Uiso 1 1 calc R . .
C30 C 1.5149(5) 0.5713(4) 0.5821(4) 0.0509(11) Uani 1 1 d U . .
H30A H 1.5065 0.6588 0.5835 0.076 Uiso 1 1 calc R . .
H30B H 1.4353 0.5317 0.5859 0.076 Uiso 1 1 calc R . .
H30C H 1.5468 0.5321 0.5109 0.076 Uiso 1 1 calc R . .
C1 C 0.7507(3) 0.5150(3) 0.8661(3) 0.0229(6) Uani 1 1 d . . .
C2 C 0.8547(2) 0.5951(3) 0.8844(2) 0.0207(6) Uani 1 1 d . . .
C3 C 0.9367(3) 0.5383(3) 0.8089(2) 0.0206(6) Uani 1 1 d . . .
C4 C 0.8781(3) 0.4272(3) 0.7459(3) 0.0216(6) Uani 1 1 d . . .
C5 C 0.6388(3) 0.5140(3) 0.9198(3) 0.0250(6) Uani 1 1 d . . .
C6 C 0.8802(3) 0.7149(3) 0.9650(2) 0.0215(6) Uani 1 1 d . . .
C7 C 0.8028(3) 0.8109(3) 0.9639(3) 0.0249(6) Uani 1 1 d . . .
H7 H 0.7294 0.7973 0.9137 0.030 Uiso 1 1 calc R . .
C8 C 0.8324(3) 0.9252(3) 1.0352(3) 0.0300(7) Uani 1 1 d . . .
H8 H 0.7792 0.9896 1.0337 0.036 Uiso 1 1 calc R . .
C9 C 0.9392(3) 0.9463(3) 1.1089(3) 0.0316(7) Uani 1 1 d . . .
H9 H 0.9599 1.0252 1.1571 0.038 Uiso 1 1 calc R . .
C10 C 1.0158(3) 0.8513(3) 1.1121(3) 0.0307(7) Uani 1 1 d . . .
H10 H 1.0883 0.8650 1.1636 0.037 Uiso 1 1 calc R . .
C11 C 0.9870(3) 0.7369(3) 1.0406(3) 0.0255(6) Uani 1 1 d . . .
H11 H 1.0402 0.6728 1.0428 0.031 Uiso 1 1 calc R . .
C12 C 1.0607(3) 0.5867(3) 0.8001(2) 0.0204(6) Uani 1 1 d . . .
C13 C 1.1612(3) 0.5215(3) 0.8253(3) 0.0249(6) Uani 1 1 d . . .
H13 H 1.1496 0.4469 0.8502 0.030 Uiso 1 1 calc R . .
C14 C 1.2771(3) 0.5645(3) 0.8144(3) 0.0320(7) Uani 1 1 d . . .
H14 H 1.3446 0.5188 0.8306 0.038 Uiso 1 1 calc R . .
C15 C 1.2946(3) 0.6737(3) 0.7798(3) 0.0369(8) Uani 1 1 d . . .
H15 H 1.3743 0.7031 0.7722 0.044 Uiso 1 1 calc R . .
C16 C 1.1970(3) 0.7403(3) 0.7562(3) 0.0376(8) Uani 1 1 d . . .
H16 H 1.2097 0.8161 0.7336 0.045 Uiso 1 1 calc R . .
C17 C 1.0800(3) 0.6968(3) 0.7655(3) 0.0292(7) Uani 1 1 d . . .
H17 H 1.0129 0.7424 0.7482 0.035 Uiso 1 1 calc R . .
C18 C 0.9105(3) 0.3301(3) 0.6511(3) 0.0232(6) Uani 1 1 d . . .
C19 C 1.0621(3) 0.2775(3) 0.5148(3) 0.0242(6) Uani 1 1 d . . .
C20 C 1.0304(3) 0.1498(3) 0.4696(3) 0.0279(7) Uani 1 1 d . . .
H20 H 0.9685 0.1013 0.4920 0.033 Uiso 1 1 calc R . .
C21 C 1.1090(3) 0.1091(3) 0.3847(3) 0.0319(7) Uani 1 1 d . . .
H21 H 1.1087 0.0278 0.3400 0.038 Uiso 1 1 calc R . .
C22 C 1.1883(3) 0.2099(3) 0.3775(3) 0.0335(7) Uani 1 1 d . . .
H22 H 1.2496 0.2080 0.3272 0.040 Uiso 1 1 calc R . .
C23 C 1.1593(3) 0.3147(3) 0.4593(3) 0.0294(7) Uani 1 1 d . . .
H23 H 1.1982 0.3948 0.4739 0.035 Uiso 1 1 calc R . .
C24 C 1.2660(3) 0.1982(3) 0.7093(3) 0.0324(7) Uani 1 1 d . . .
H24 H 1.2321 0.2491 0.7708 0.039 Uiso 1 1 calc R . .
C25 C 1.2306(3) 0.0731(3) 0.6601(3) 0.0307(7) Uani 1 1 d . . .
H25 H 1.1682 0.0256 0.6829 0.037 Uiso 1 1 calc R . .
C26 C 1.3036(3) 0.0310(3) 0.5717(3) 0.0335(7) Uani 1 1 d . . .
H26 H 1.2994 -0.0499 0.5255 0.040 Uiso 1 1 calc R . .
C27 C 1.3838(3) 0.1294(4) 0.5637(3) 0.0374(8) Uani 1 1 d . . .
H27 H 1.4423 0.1269 0.5106 0.045 Uiso 1 1 calc R . .
C28 C 1.3615(3) 0.2341(3) 0.6499(3) 0.0361(8) Uani 1 1 d . . .
H28 H 1.4030 0.3131 0.6648 0.043 Uiso 1 1 calc R . .
N1 N 0.7683(2) 0.4153(2) 0.7827(2) 0.0241(5) Uani 1 1 d . . .
N2 N 1.0076(2) 0.3572(2) 0.5999(2) 0.0231(5) Uani 1 1 d . . .
O1 O 0.62727(19) 0.6104(2) 1.0016(2) 0.0295(5) Uani 1 1 d . . .
H1 H 0.5590 0.6047 1.0255 0.044 Uiso 1 1 calc R . .
O2 O 0.56218(19) 0.4266(2) 0.8891(2) 0.0297(5) Uani 1 1 d . . .
O3 O 0.8488(2) 0.2324(2) 0.6209(2) 0.0332(5) Uani 1 1 d . . .
Fe1 Fe 1.20966(4) 0.17515(4) 0.53760(4) 0.02508(15) Uani 1 1 d . . .
H1N H 0.725(4) 0.361(4) 0.758(4) 0.034(11) Uiso 1 1 d . . .
H2N H 1.045(4) 0.422(4) 0.623(3) 0.038(11) Uiso 1 1 d . . .
C29 C 0.4570(3) 0.9254(3) 0.1946(3) 0.0325(7) Uani 1 1 d . . .
H29 H 0.5337 0.8913 0.2218 0.039 Uiso 1 1 calc R . .
Cl1 Cl 0.34131(7) 0.88610(7) 0.27251(7) 0.0316(2) Uani 1 1 d . . .
Cl2 Cl 0.47958(10) 1.08752(9) 0.22162(10) 0.0528(3) Uani 1 1 d . . .
Cl3 Cl 0.42166(11) 0.86299(10) 0.04750(8) 0.0533(3) Uani 1 1 d . . .

loop_
_atom_site_aniso_label
_atom_site_aniso_U_11
_atom_site_aniso_U_22
_atom_site_aniso_U_33
_atom_site_aniso_U_23
_atom_site_aniso_U_13
_atom_site_aniso_U_12
O5 0.0316(12) 0.0355(12) 0.0203(11) 0.0117(9) -0.0032(9) 0.0049(9)
O4 0.0122(10) 0.0547(16) 0.0457(15) 0.0224(13) 0.0100(10) 0.0108(10)
C30 0.0522(13) 0.0491(13) 0.0497(13) 0.0036(9) 0.0084(9) 0.0142(9)
C1 0.0203(14) 0.0231(14) 0.0227(14) -0.0013(11) 0.0042(11) -0.0006(11)
C2 0.0173(13) 0.0228(14) 0.0209(14) 0.0024(11) 0.0018(11) 0.0010(11)
C3 0.0194(14) 0.0201(14) 0.0213(14) 0.0029(11) 0.0010(11) 0.0016(11)
C4 0.0182(14) 0.0201(14) 0.0251(15) 0.0012(11) 0.0035(11) 0.0008(11)
C5 0.0210(14) 0.0268(15) 0.0251(15) 0.0005(12) 0.0033(12) 0.0022(12)
C6 0.0209(14) 0.0228(14) 0.0200(14) 0.0017(11) 0.0047(11) -0.0004(11)
C7 0.0234(15) 0.0251(15) 0.0251(15) 0.0029(12) 0.0022(12) 0.0022(12)
C8 0.0329(17) 0.0226(15) 0.0351(18) 0.0043(13) 0.0101(14) 0.0051(12)
C9 0.0382(18) 0.0232(15) 0.0301(17) -0.0024(13) 0.0075(14) -0.0036(13)
C10 0.0265(16) 0.0335(17) 0.0271(16) -0.0018(13) -0.0013(13) -0.0048(13)
C11 0.0222(15) 0.0271(15) 0.0263(16) 0.0025(12) 0.0045(12) 0.0024(12)
C12 0.0193(14) 0.0201(13) 0.0200(14) -0.0003(11) 0.0042(11) -0.0010(10)
C13 0.0221(15) 0.0235(15) 0.0292(16) 0.0058(12) 0.0043(12) -0.0007(11)
C14 0.0200(15) 0.0348(18) 0.0385(18) 0.0037(14) -0.0001(13) 0.0006(13)
C15 0.0235(16) 0.0343(18) 0.052(2) 0.0052(16) 0.0109(15) -0.0084(13)
C16 0.0350(19) 0.0265(16) 0.052(2) 0.0098(15) 0.0111(16) -0.0066(14)
C17 0.0272(16) 0.0263(16) 0.0345(18) 0.0073(13) 0.0040(13) 0.0028(12)
C18 0.0193(14) 0.0230(14) 0.0253(15) 0.0010(12) 0.0025(11) 0.0003(11)
C19 0.0196(14) 0.0276(15) 0.0230(15) -0.0004(12) 0.0026(11) 0.0021(11)
C20 0.0254(15) 0.0263(15) 0.0268(16) -0.0035(12) -0.0026(12) 0.0045(12)
C21 0.0291(17) 0.0384(18) 0.0230(16) -0.0047(13) -0.0016(13) 0.0110(14)
C22 0.0292(17) 0.049(2) 0.0228(16) 0.0055(14) 0.0066(13) 0.0135(15)
C23 0.0252(16) 0.0363(18) 0.0272(16) 0.0075(14) 0.0036(13) 0.0029(13)
C24 0.0345(18) 0.0352(18) 0.0233(16) -0.0017(13) -0.0017(13) 0.0078(14)
C25 0.0338(17) 0.0297(16) 0.0276(16) 0.0058(13) -0.0009(13) 0.0030(13)
C26 0.0345(18) 0.0344(18) 0.0276(17) -0.0008(14) -0.0033(14) 0.0115(14)
C27 0.0245(17) 0.052(2) 0.0352(19) 0.0077(16) 0.0018(14) 0.0123(15)
C28 0.0277(17) 0.0354(18) 0.042(2) 0.0064(15) -0.0085(15) -0.0022(14)
N1 0.0174(12) 0.0232(13) 0.0281(14) -0.0029(11) 0.0060(10) -0.0046(10)
N2 0.0201(12) 0.0208(13) 0.0257(13) -0.0024(10) 0.0068(10) -0.0010(10)
O1 0.0229(11) 0.0280(11) 0.0341(12) -0.0047(9) 0.0123(9) -0.0028(9)
O2 0.0199(10) 0.0293(12) 0.0351(12) -0.0049(9) 0.0083(9) -0.0055(9)
O3 0.0304(12) 0.0266(12) 0.0371(13) -0.0076(10) 0.0126(10) -0.0077(9)
Fe1 0.0214(2) 0.0295(3) 0.0219(2) -0.00027(18) 0.00238(17) 0.00428(17)
C29 0.0281(17) 0.0371(18) 0.0356(18) 0.0123(15) 0.0085(14) 0.0037(13)
Cl1 0.0253(4) 0.0329(4) 0.0355(4) 0.0042(3) 0.0072(3) -0.0024(3)
Cl2 0.0562(6) 0.0397(5) 0.0638(7) 0.0175(5) 0.0058(5) -0.0130(4)
Cl3 0.0779(8) 0.0531(6) 0.0320(5) 0.0098(4) 0.0128(5) 0.0215(5)

loop_
_atom_type_symbol
_atom_type_description
_atom_type_scat_dispersion_real
_atom_type_scat_dispersion_imag
_atom_type_scat_source
C C 0.0033 0.0016 'International Tables Vol C Tables 4.2.6.8 and 6.1.1.4'
H H 0.0000 0.0000 'International Tables Vol C Tables 4.2.6.8 and 6.1.1.4'
N N 0.0061 0.0033 'International Tables Vol C Tables 4.2.6.8 and 6.1.1.4'
O O 0.0106 0.0060 'International Tables Vol C Tables 4.2.6.8 and 6.1.1.4'
Fe Fe 0.3463 0.8444 'International Tables Vol C Tables 4.2.6.8 and 6.1.1.4'
Cl Cl 0.1484 0.1585 'International Tables Vol C Tables 4.2.6.8 and 6.1.1.4'

loop_
_geom_angle_atom_site_label_1
_geom_angle_atom_site_label_2
_geom_angle_atom_site_label_3
_geom_angle
_geom_angle_site_symmetry_1
_geom_angle_site_symmetry_3
C30 O4 H4 109.4 . .
O4 C30 H30A 109.4 . .
O4 C30 H30B 109.5 . .
H30A C30 H30B 109.5 . .
O4 C30 H30C 109.5 . .
H30A C30 H30C 109.5 . .
H30B C30 H30C 109.5 . .
N1 C1 C2 108.0(3) . .
N1 C1 C5 117.6(3) . .
C2 C1 C5 134.3(3) . .
C1 C2 C3 106.6(2) . .
C1 C2 C6 128.9(3) . .
C3 C2 C6 124.5(2) . .
C4 C3 C2 106.9(2) . .
C4 C3 C12 126.8(3) . .
C2 C3 C12 126.3(3) . .
N1 C4 C3 108.1(3) . .
N1 C4 C18 117.9(3) . .
C3 C4 C18 133.9(3) . .
O2 C5 O1 123.8(3) . .
O2 C5 C1 120.8(3) . .
O1 C5 C1 115.4(3) . .
C11 C6 C7 118.6(3) . .
C11 C6 C2 119.9(3) . .
C7 C6 C2 121.4(3) . .
C8 C7 C6 120.5(3) . .
C8 C7 H7 119.7 . .
C6 C7 H7 119.7 . .
C7 C8 C9 120.3(3) . .
C7 C8 H8 119.8 . .
C9 C8 H8 119.8 . .
C8 C9 C10 119.7(3) . .
C8 C9 H9 120.2 . .
C10 C9 H9 120.2 . .
C11 C10 C9 120.2(3) . .
C11 C10 H10 119.9 . .
C9 C10 H10 119.9 . .
C10 C11 C6 120.6(3) . .
C10 C11 H11 119.7 . .
C6 C11 H11 119.7 . .
C17 C12 C13 118.6(3) . .
C17 C12 C3 121.1(3) . .
C13 C12 C3 120.3(3) . .
C14 C13 C12 120.7(3) . .
C14 C13 H13 119.7 . .
C12 C13 H13 119.7 . .
C15 C14 C13 119.9(3) . .
C15 C14 H14 120.0 . .
C13 C14 H14 120.0 . .
C16 C15 C14 120.3(3) . .
C16 C15 H15 119.9 . .
C14 C15 H15 119.9 . .
C15 C16 C17 120.1(3) . .
C15 C16 H16 119.9 . .
C17 C16 H16 119.9 . .
C16 C17 C12 120.4(3) . .
C16 C17 H17 119.8 . .
C12 C17 H17 119.8 . .
O3 C18 N2 123.4(3) . .
O3 C18 C4 120.5(3) . .
N2 C18 C4 116.1(3) . .
N2 C19 C23 123.7(3) . .
N2 C19 C20 127.2(3) . .
C23 C19 C20 109.0(3) . .
N2 C19 Fe1 127.5(2) . .
C23 C19 Fe1 69.38(18) . .
C20 C19 Fe1 69.55(17) . .
C21 C20 C19 106.8(3) . .
C21 C20 Fe1 68.44(18) . .
C19 C20 Fe1 69.90(17) . .
C21 C20 H20 126.6 . .
C19 C20 H20 126.6 . .
Fe1 C20 H20 126.6 . .
C20 C21 C22 108.9(3) . .
C20 C21 Fe1 70.87(18) . .
C22 C21 Fe1 69.69(18) . .
C20 C21 H21 125.6 . .
C22 C21 H21 125.6 . .
Fe1 C21 H21 125.5 . .
C21 C22 C23 107.7(3) . .
C21 C22 Fe1 69.30(19) . .
C23 C22 Fe1 70.21(18) . .
C21 C22 H22 126.2 . .
C23 C22 H22 126.2 . .
Fe1 C22 H22 125.9 . .
C19 C23 C22 107.6(3) . .
C19 C23 Fe1 70.39(18) . .
C22 C23 Fe1 68.83(19) . .
C19 C23 H23 126.2 . .
C22 C23 H23 126.2 . .
Fe1 C23 H23 126.1 . .
C25 C24 C28 107.7(3) . .
C25 C24 Fe1 69.45(18) . .
C28 C24 Fe1 69.37(19) . .
C25 C24 H24 126.1 . .
C28 C24 H24 126.1 . .
Fe1 C24 H24 126.6 . .
C26 C25 C24 108.5(3) . .
C26 C25 Fe1 69.8(2) . .
C24 C25 Fe1 70.01(19) . .
C26 C25 H25 125.8 . .
C24 C25 H25 125.8 . .
Fe1 C25 H25 126.0 . .
C27 C26 C25 108.4(3) . .
C27 C26 Fe1 69.3(2) . .
C25 C26 Fe1 69.79(19) . .
C27 C26 H26 125.8 . .
C25 C26 H26 125.8 . .
Fe1 C26 H26 126.7 . .
C26 C27 C28 107.9(3) . .
C26 C27 Fe1 70.20(19) . .
C28 C27 Fe1 69.83(19) . .
C26 C27 H27 126.1 . .
C28 C27 H27 126.1 . .
Fe1 C27 H27 125.5 . .
C24 C28 C27 107.6(3) . .
C24 C28 Fe1 69.93(19) . .
C27 C28 Fe1 68.95(19) . .
C24 C28 H28 126.2 . .
C27 C28 H28 126.2 . .
Fe1 C28 H28 126.5 . .
C4 N1 C1 110.4(3) . .
C4 N1 H1N 122(3) . .
C1 N1 H1N 128(3) . .
C18 N2 C19 126.9(3) . .
C18 N2 H2N 120(3) . .
C19 N2 H2N 113(3) . .
C5 O1 H1 109.5 . .
C21 Fe1 C27 120.45(14) . .
C21 Fe1 C22 41.01(15) . .
C27 Fe1 C22 106.20(14) . .
C21 Fe1 C28 157.89(15) . .
C27 Fe1 C28 41.23(15) . .
C22 Fe1 C28 122.71(15) . .
C21 Fe1 C26 105.41(13) . .
C27 Fe1 C26 40.50(15) . .
C22 Fe1 C26 121.51(14) . .
C28 Fe1 C26 68.49(14) . .
C21 Fe1 C25 121.62(14) . .
C27 Fe1 C25 68.34(15) . .
C22 Fe1 C25 157.68(14) . .
C28 Fe1 C25 68.35(14) . .
C26 Fe1 C25 40.43(14) . .
C21 Fe1 C24 158.68(15) . .
C27 Fe1 C24 68.79(14) . .
C22 Fe1 C24 159.70(15) . .
C28 Fe1 C24 40.70(15) . .
C26 Fe1 C24 68.25(13) . .
C25 Fe1 C24 40.54(13) . .
C21 Fe1 C23 68.73(14) . .
C27 Fe1 C23 123.72(14) . .
C22 Fe1 C23 40.96(13) . .
C28 Fe1 C23 108.93(14) . .
C26 Fe1 C23 158.96(14) . .
C25 Fe1 C23 159.81(13) . .
C24 Fe1 C23 124.34(13) . .
C21 Fe1 C20 40.69(13) . .
C27 Fe1 C20 156.30(14) . .
C22 Fe1 C20 68.83(14) . .
C28 Fe1 C20 160.70(14) . .
C26 Fe1 C20 120.94(14) . .
C25 Fe1 C20 107.00(14) . .
C24 Fe1 C20 123.72(14) . .
C23 Fe1 C20 68.59(13) . .
C21 Fe1 C19 68.02(12) . .
C27 Fe1 C19 160.96(14) . .
C22 Fe1 C19 68.14(12) . .
C28 Fe1 C19 125.31(13) . .
C26 Fe1 C19 158.08(14) . .
C25 Fe1 C19 123.81(13) . .
C24 Fe1 C19 109.85(13) . .
C23 Fe1 C19 40.24(12) . .
C20 Fe1 C19 40.55(12) . .
Cl3 C29 Cl1 110.93(19) . .
Cl3 C29 Cl2 111.00(19) . .
Cl1 C29 Cl2 109.20(19) . .
Cl3 C29 H29 108.5 . .
Cl1 C29 H29 108.5 . .
Cl2 C29 H29 108.5 . .

loop_
_geom_bond_atom_site_label_1
_geom_bond_atom_site_label_2
_geom_bond_distance
_geom_bond_site_symmetry_2
O4 C30 0.823(5) .
O4 H4 0.8400 .
C30 H30A 0.9800 .
C30 H30B 0.9800 .
C30 H30C 0.9800 .
C1 N1 1.364(4) .
C1 C2 1.400(4) .
C1 C5 1.455(4) .
C2 C3 1.420(4) .
C2 C6 1.472(4) .
C3 C4 1.402(4) .
C3 C12 1.479(4) .
C4 N1 1.347(4) .
C4 C18 1.478(4) .
C5 O2 1.236(4) .
C5 O1 1.313(4) .
C6 C11 1.397(4) .
C6 C7 1.402(4) .
C7 C8 1.383(4) .
C7 H7 0.9500 .
C8 C9 1.387(5) .
C8 H8 0.9500 .
C9 C10 1.390(5) .
C9 H9 0.9500 .
C10 C11 1.383(4) .
C10 H10 0.9500 .
C11 H11 0.9500 .
C12 C17 1.391(4) .
C12 C13 1.400(4) .
C13 C14 1.382(4) .
C13 H13 0.9500 .
C14 C15 1.380(5) .
C14 H14 0.9500 .
C15 C16 1.379(5) .
C15 H15 0.9500 .
C16 C17 1.390(5) .
C16 H16 0.9500 .
C17 H17 0.9500 .
C18 O3 1.228(4) .
C18 N2 1.346(4) .
C19 N2 1.406(4) .
C19 C23 1.415(4) .
C19 C20 1.428(4) .
C19 Fe1 2.063(3) .
C20 C21 1.421(5) .
C20 Fe1 2.059(3) .
C20 H20 0.9500 .
C21 C22 1.421(5) .
C21 Fe1 2.026(3) .
C21 H21 0.9500 .
C22 C23 1.428(5) .
C22 Fe1 2.032(3) .
C22 H22 0.9500 .
C23 Fe1 2.050(3) .
C23 H23 0.9500 .
C24 C25 1.418(5) .
C24 C28 1.423(5) .
C24 Fe1 2.050(3) .
C24 H24 0.9500 .
C25 C26 1.411(5) .
C25 Fe1 2.042(3) .
C25 H25 0.9500 .
C26 C27 1.410(5) .
C26 Fe1 2.042(3) .
C26 H26 0.9500 .
C27 C28 1.434(5) .
C27 Fe1 2.030(3) .
C27 H27 0.9500 .
C28 Fe1 2.042(3) .
C28 H28 0.9500 .
N1 H1N 0.75(4) .
N2 H2N 0.79(4) .
O1 H1 0.8400 .
C29 Cl3 1.752(4) .
C29 Cl1 1.754(3) .
C29 Cl2 1.770(4) .
C29 H29 1.0000 .
